data_4089086
loop_
_publ_author_name
'Shaw, Paul A.'
'Clarkson, Guy J.'
'Rourke, Jonathan P.'

_publ_section_title
;
 Long-Lived Five-Coordinate Platinum(IV) Intermediates: Regiospecific C--C
 Coupling
;
_journal_issue 21
_journal_name_full Organometallics
_journal_page_first 3751
_journal_paper_doi 10.1021/acs.organomet.6b00697
_journal_volume 35
_journal_year 2016
_chemical_formula_moiety 'C27 H32 F2 N P Pt'
_chemical_formula_sum 'C27 H32 F2 N P Pt'
_chemical_formula_weight 634.59
_space_group_crystal_system monoclinic
_space_group_IT_number 14
_space_group_name_Hall '-P 2ybc'
_space_group_name_H-M_alt 'P 1 21/c 1'
_atom_sites_solution_hydrogens geom
_atom_sites_solution_primary direct
_audit_creation_date 2015-06-25
_audit_creation_method
;
Olex2 1.2
(compiled 2015.01.26 svn.r3150 for OlexSys, GUI svn.r4998)
;
_cell_angle_alpha 90
_cell_angle_beta 100.217(3)
_cell_angle_gamma 90
_cell_formula_units_Z 4
_cell_length_a 9.9623(3)
_cell_length_b 9.2215(3)
_cell_length_c 27.2996(8)
_cell_measurement_reflns_used 14782
_cell_measurement_temperature 150(2)
_cell_measurement_theta_max 32.0380
_cell_measurement_theta_min 2.9680
_cell_volume 2468.17(13)
_computing_cell_refinement
;
CrysAlisPro, Agilent Technologies,
Version 1.171.37.35 (release 13-08-2014 CrysAlis171 .NET)
(compiled Aug 13 2014,18:06:01)
;
_computing_data_collection
;
CrysAlisPro, Agilent Technologies,
Version 1.171.37.35 (release 13-08-2014 CrysAlis171 .NET)
(compiled Aug 13 2014,18:06:01)
;
_computing_data_reduction
;
CrysAlisPro, Agilent Technologies,
Version 1.171.37.35 (release 13-08-2014 CrysAlis171 .NET)
(compiled Aug 13 2014,18:06:01)
;
_computing_molecular_graphics 'Olex2 (Dolomanov et al., 2009)'
_computing_publication_material 'Olex2 (Dolomanov et al., 2009)'
_computing_structure_refinement 'XL (Sheldrick, 2008)'
_computing_structure_solution 'ShelXT (Sheldrick, 2015)'
_diffrn_ambient_temperature 150(2)
_diffrn_detector 'CCD plate'
_diffrn_detector_area_resol_mean 10.2833
_diffrn_detector_type Ruby
_diffrn_measured_fraction_theta_full 0.999
_diffrn_measured_fraction_theta_max 0.925
_diffrn_measurement_details
;
#__ type_ start__ end____ width___ exp.time_
  1 omega  -64.00   31.00   1.0000   70.0000
omega____ theta____ kappa____ phi______ frames
    -       18.1389    0.0000   60.0000 95

#__ type_ start__ end____ width___ exp.time_
  2 omega  -10.00   89.00   1.0000   70.0000
omega____ theta____ kappa____ phi______ frames
    -       18.1389   57.0000 -120.0000 99

#__ type_ start__ end____ width___ exp.time_
  3 omega  -14.00   20.00   1.0000   70.0000
omega____ theta____ kappa____ phi______ frames
    -      -19.0764  -99.0000 -120.0000 34

#__ type_ start__ end____ width___ exp.time_
  4 omega   32.00  105.00   1.0000   70.0000
omega____ theta____ kappa____ phi______ frames
    -       18.1389 -178.0000  -30.0000 73

#__ type_ start__ end____ width___ exp.time_
  5 omega  -95.00  -67.00   1.0000   70.0000
omega____ theta____ kappa____ phi______ frames
    -      -19.0764  -77.0000   60.0000 28
;
_diffrn_measurement_device 'four-circle diffractometer'
_diffrn_measurement_device_type 'Xcalibur, Ruby, Gemini'
_diffrn_measurement_method '\w scans'
_diffrn_orient_matrix_UB_11 -0.0670812000
_diffrn_orient_matrix_UB_12 0.0119021000
_diffrn_orient_matrix_UB_13 0.0044620000
_diffrn_orient_matrix_UB_21 0.0233607000
_diffrn_orient_matrix_UB_22 -0.0094279000
_diffrn_orient_matrix_UB_23 0.0259292000
_diffrn_orient_matrix_UB_31 0.0135926000
_diffrn_orient_matrix_UB_32 0.0754107000
_diffrn_orient_matrix_UB_33 0.0025888000
_diffrn_radiation_monochromator graphite
_diffrn_radiation_probe x-ray
_diffrn_radiation_type MoK\a
_diffrn_radiation_wavelength 0.71073
_diffrn_reflns_av_R_equivalents 0.0602
_diffrn_reflns_av_unetI/netI 0.0681
_diffrn_reflns_Laue_measured_fraction_full 0.999
_diffrn_reflns_Laue_measured_fraction_max 0.925
_diffrn_reflns_limit_h_max 13
_diffrn_reflns_limit_h_min -15
_diffrn_reflns_limit_k_max 13
_diffrn_reflns_limit_k_min -13
_diffrn_reflns_limit_l_max 39
_diffrn_reflns_limit_l_min -41
_diffrn_reflns_number 24451
_diffrn_reflns_point_group_measured_fraction_full 0.999
_diffrn_reflns_point_group_measured_fraction_max 0.925
_diffrn_reflns_theta_full 25.242
_diffrn_reflns_theta_max 32.663
_diffrn_reflns_theta_min 2.344
_diffrn_source 'Enhance (Mo) X-ray Source'
_exptl_absorpt_coefficient_mu 5.780
_exptl_absorpt_correction_T_max 1.00000
_exptl_absorpt_correction_T_min 0.72742
_exptl_absorpt_correction_type multi-scan
_exptl_absorpt_process_details
;
CrysAlisPro, Agilent Technologies,
Version 1.171.37.35 (release 13-08-2014 CrysAlis171 .NET)
(compiled Aug 13 2014,18:06:01)
Empirical absorption correction using spherical harmonics,
 implemented in SCALE3 ABSPACK scaling algorithm.
Empirical absorption correction using spherical harmonics,
 implemented in SCALE3 ABSPACK scaling algorithm.
;
_exptl_crystal_colour orange
_exptl_crystal_colour_primary orange
_exptl_crystal_density_diffrn 1.708
_exptl_crystal_description block
_exptl_crystal_F_000 1248
_exptl_crystal_size_max 0.4
_exptl_crystal_size_mid 0.08
_exptl_crystal_size_min 0.03
_refine_diff_density_max 1.716
_refine_diff_density_min -3.421
_refine_diff_density_rms 0.378
_refine_ls_extinction_method none
_refine_ls_goodness_of_fit_ref 1.155
_refine_ls_hydrogen_treatment constr
_refine_ls_matrix_type full
_refine_ls_number_parameters 293
_refine_ls_number_reflns 8370
_refine_ls_number_restraints 0
_refine_ls_restrained_S_all 1.155
_refine_ls_R_factor_all 0.0811
_refine_ls_R_factor_gt 0.0535
_refine_ls_shift/su_max 0.002
_refine_ls_shift/su_mean 0.000
_refine_ls_structure_factor_coef Fsqd
_refine_ls_weighting_details 'w=1/[\s^2^(Fo^2^)+(0.0668P)^2^+2.0803P] where P=(Fo^2^+2Fc^2^)/3'
_refine_ls_weighting_scheme calc
_refine_ls_wR_factor_gt 0.1315
_refine_ls_wR_factor_ref 0.1524
_reflns_Friedel_coverage 0.000
_reflns_number_gt 6288
_reflns_number_total 8370
_reflns_threshold_expression 'I > 2\s(I)'
_cod_data_source_file om6b00697_si_003.cif
_cod_data_source_block ps19
_cod_original_cell_volume 2468.17(14)
_cod_database_code 4089086
_chemical_oxdiff_formula 'C20 H20 N2 F2 P Pt'
_shelx_space_group_comment
;
The symmetry employed for this shelxl refinement is uniquely defined
by the following loop, which should always be used as a source of
symmetry information in preference to the above space-group names.
They are only intended as comments.
;
_reflns_odcompleteness_completeness 99.86
_reflns_odcompleteness_iscentric 1
_reflns_odcompleteness_theta 30.44
_olex2_refinement_description
;
1. Fixed Uiso
 At 1.2 times of:
  All C(H) groups, All C(H,H) groups
 At 1.5 times of:
  All C(H,H,H) groups
2.a Secondary CH2 refined with riding coordinates:
 C19(H19A,H19B), C20(H20A,H20B), C22(H22A,H22B), C23(H23A,H23B), C25(H25A,
 H25B), C26(H26A,H26B)
2.b Aromatic/amide H refined with riding coordinates:
 C2(H2), C4(H4), C5(H5), C8(H8), C9(H9), C10(H10), C14(H14), C16(H16)
2.c Idealised Me refined as rotating group:
 C18(H18A,H18B,H18C), C21(H21A,H21B,H21C), C24(H24A,H24B,H24C), C27(H27A,H27B,
 H27C)
;
_shelx_shelxl_version_number 2014/7
_olex2_submission_special_instructions 'No special instructions were received'

loop_
_space_group_symop_operation_xyz
'x, y, z'
'-x, y+1/2, -z+1/2'
'-x, -y, -z'
'x, -y-1/2, z-1/2'

loop_
_atom_site_label
_atom_site_type_symbol
_atom_site_fract_x
_atom_site_fract_y
_atom_site_fract_z
_atom_site_U_iso_or_equiv
_atom_site_adp_type
_atom_site_occupancy
_atom_site_site_symmetry_order
_atom_site_calc_flag
_atom_site_refinement_flags_posn
Pt1 Pt 0.24093(2) 0.37461(2) 0.58903(2) 0.02349(8) Uani 1 1 d .
C1 C 0.0769(6) 0.2449(6) 0.5589(2) 0.0243(12) Uani 1 1 d .
P1 P 0.29177(18) 0.29189(19) 0.66687(6) 0.0280(3) Uani 1 1 d .
C2 C -0.0079(7) 0.1503(7) 0.5796(3) 0.0334(15) Uani 1 1 d .
H2 H 0.0088 0.1340 0.6145 0.040 Uiso 1 1 calc R
C3 C -0.1144(7) 0.0814(7) 0.5503(3) 0.0332(15) Uani 1 1 d .
F3 F -0.1888(4) -0.0138(5) 0.57351(19) 0.0522(12) Uani 1 1 d .
C4 C -0.1505(8) 0.1017(7) 0.4997(3) 0.0364(16) Uani 1 1 d .
H4 H -0.2254 0.0513 0.4807 0.044 Uiso 1 1 calc R
C5 C -0.0738(6) 0.1980(7) 0.4778(3) 0.0315(14) Uani 1 1 d .
H5 H -0.0972 0.2173 0.4431 0.038 Uiso 1 1 calc R
C6 C 0.0395(6) 0.2682(6) 0.5064(2) 0.0265(13) Uani 1 1 d .
C7 C 0.1207(7) 0.3719(6) 0.4839(2) 0.0263(12) Uani 1 1 d .
N7 N 0.2137(5) 0.4431(5) 0.51740(18) 0.0216(10) Uani 1 1 d .
C8 C 0.1132(8) 0.4020(7) 0.4334(3) 0.0343(15) Uani 1 1 d .
H8 H 0.0482 0.3539 0.4091 0.041 Uiso 1 1 calc R
C9 C 0.2009(9) 0.5018(8) 0.4194(3) 0.0408(17) Uani 1 1 d .
H9 H 0.1966 0.5229 0.3851 0.049 Uiso 1 1 calc R
C10 C 0.2946(8) 0.5715(8) 0.4542(3) 0.0366(16) Uani 1 1 d .
H10 H 0.3550 0.6400 0.4438 0.044 Uiso 1 1 calc R
C11 C 0.3022(6) 0.5431(7) 0.5045(2) 0.0270(12) Uani 1 1 d .
C12 C 0.3932(7) 0.6064(6) 0.5485(3) 0.0286(13) Uani 1 1 d .
C13 C 0.4802(7) 0.7267(7) 0.5457(3) 0.0340(15) Uani 1 1 d .
C14 C 0.5544(7) 0.7804(8) 0.5893(3) 0.0395(17) Uani 1 1 d .
H14 H 0.6160 0.8585 0.5883 0.047 Uiso 1 1 calc R
F15 F 0.6114(5) 0.7806(6) 0.67659(18) 0.0617(14) Uani 1 1 d .
C15 C 0.5401(8) 0.7225(8) 0.6339(3) 0.0406(17) Uani 1 1 d .
C16 C 0.4589(8) 0.6047(8) 0.6377(3) 0.0376(16) Uani 1 1 d .
H16 H 0.4549 0.5662 0.6697 0.045 Uiso 1 1 calc R
C17 C 0.3814(6) 0.5391(6) 0.5955(2) 0.0266(12) Uani 1 1 d .
C18 C 0.5038(9) 0.7983(8) 0.4965(3) 0.048(2) Uani 1 1 d .
H18A H 0.5419 0.7266 0.4763 0.072 Uiso 1 1 calc GR
H18B H 0.5675 0.8795 0.5041 0.072 Uiso 1 1 calc GR
H18C H 0.4167 0.8341 0.4780 0.072 Uiso 1 1 calc GR
C19 C 0.2303(9) 0.1124(7) 0.6844(3) 0.0400(17) Uani 1 1 d .
H19A H 0.2687 0.0943 0.7199 0.048 Uiso 1 1 calc R
H19B H 0.1299 0.1169 0.6813 0.048 Uiso 1 1 calc R
C20 C 0.2652(9) -0.0142(9) 0.6545(4) 0.051(2) Uani 1 1 d .
H20A H 0.3653 -0.0287 0.6609 0.061 Uiso 1 1 calc R
H20B H 0.2360 0.0065 0.6186 0.061 Uiso 1 1 calc R
C21 C 0.1948(12) -0.1534(10) 0.6681(4) 0.067(3) Uani 1 1 d .
H21A H 0.0963 -0.1458 0.6563 0.101 Uiso 1 1 calc GR
H21B H 0.2127 -0.1660 0.7043 0.101 Uiso 1 1 calc GR
H21C H 0.2306 -0.2370 0.6524 0.101 Uiso 1 1 calc GR
C22 C 0.2260(7) 0.4103(8) 0.7111(2) 0.0341(15) Uani 1 1 d .
H22A H 0.2464 0.3669 0.7447 0.041 Uiso 1 1 calc R
H22B H 0.2724 0.5055 0.7123 0.041 Uiso 1 1 calc R
C23 C 0.0713(8) 0.4325(9) 0.6961(3) 0.0421(17) Uani 1 1 d .
H23A H 0.0515 0.4701 0.6616 0.050 Uiso 1 1 calc R
H23B H 0.0256 0.3372 0.6963 0.050 Uiso 1 1 calc R
C24 C 0.0112(9) 0.5351(10) 0.7295(3) 0.053(2) Uani 1 1 d .
H24A H -0.0883 0.5355 0.7200 0.080 Uiso 1 1 calc GR
H24B H 0.0464 0.6331 0.7261 0.080 Uiso 1 1 calc GR
H24C H 0.0366 0.5032 0.7642 0.080 Uiso 1 1 calc GR
C25 C 0.4770(7) 0.2728(8) 0.6917(3) 0.0375(16) Uani 1 1 d .
H25A H 0.5131 0.3669 0.7057 0.045 Uiso 1 1 calc R
H25B H 0.4899 0.2010 0.7191 0.045 Uiso 1 1 calc R
C26 C 0.5579(7) 0.2248(9) 0.6523(3) 0.0439(18) Uani 1 1 d .
H26A H 0.5477 0.2980 0.6254 0.053 Uiso 1 1 calc R
H26B H 0.5206 0.1319 0.6376 0.053 Uiso 1 1 calc R
C27 C 0.7088(8) 0.2056(12) 0.6738(4) 0.062(3) Uani 1 1 d .
H27A H 0.7575 0.1749 0.6473 0.092 Uiso 1 1 calc GR
H27B H 0.7195 0.1317 0.7000 0.092 Uiso 1 1 calc GR
H27C H 0.7465 0.2978 0.6878 0.092 Uiso 1 1 calc GR

loop_
_atom_site_aniso_label
_atom_site_aniso_U_11
_atom_site_aniso_U_22
_atom_site_aniso_U_33
_atom_site_aniso_U_23
_atom_site_aniso_U_13
_atom_site_aniso_U_12
Pt1 0.02356(13) 0.02494(14) 0.02215(12) 0.00130(8) 0.00449(9) -0.00135(9)
C1 0.021(3) 0.019(3) 0.033(3) -0.003(2) 0.003(2) -0.001(2)
P1 0.0272(8) 0.0327(8) 0.0241(8) 0.0050(6) 0.0048(6) 0.0007(7)
C2 0.034(4) 0.031(3) 0.036(4) -0.001(3) 0.009(3) 0.001(3)
C3 0.027(3) 0.025(3) 0.047(4) 0.003(3) 0.008(3) -0.004(3)
F3 0.038(2) 0.052(3) 0.068(3) 0.000(2) 0.014(2) -0.024(2)
C4 0.026(3) 0.030(4) 0.051(4) -0.007(3) 0.001(3) 0.001(3)
C5 0.026(3) 0.026(3) 0.039(4) -0.006(3) -0.003(3) 0.004(3)
C6 0.032(3) 0.017(3) 0.031(3) -0.003(2) 0.006(3) 0.007(2)
C7 0.028(3) 0.023(3) 0.028(3) 0.003(2) 0.005(2) 0.009(2)
N7 0.028(3) 0.013(2) 0.024(2) 0.0032(17) 0.006(2) 0.0015(19)
C8 0.043(4) 0.033(3) 0.025(3) 0.001(2) 0.003(3) 0.001(3)
C9 0.059(5) 0.043(4) 0.021(3) 0.007(3) 0.008(3) 0.006(4)
C10 0.040(4) 0.036(4) 0.037(4) 0.013(3) 0.015(3) 0.004(3)
C11 0.022(3) 0.025(3) 0.034(3) 0.004(2) 0.008(3) 0.000(2)
C12 0.026(3) 0.023(3) 0.038(3) 0.002(2) 0.008(3) -0.001(2)
C13 0.028(3) 0.027(3) 0.049(4) 0.004(3) 0.011(3) -0.002(3)
C14 0.029(4) 0.034(4) 0.056(5) 0.003(3) 0.008(3) -0.014(3)
F15 0.066(3) 0.070(3) 0.045(3) -0.015(2) -0.002(2) -0.034(3)
C15 0.035(4) 0.044(4) 0.040(4) -0.006(3) 0.000(3) -0.011(3)
C16 0.038(4) 0.043(4) 0.032(4) -0.001(3) 0.003(3) -0.003(3)
C17 0.029(3) 0.020(3) 0.030(3) -0.001(2) 0.006(3) -0.005(2)
C18 0.053(5) 0.033(4) 0.060(5) 0.013(4) 0.013(4) -0.011(4)
C19 0.043(4) 0.033(4) 0.044(4) 0.009(3) 0.009(3) -0.006(3)
C20 0.053(5) 0.043(4) 0.061(6) 0.017(4) 0.019(4) 0.010(4)
C21 0.090(8) 0.045(5) 0.072(7) 0.010(4) 0.027(6) -0.009(5)
C22 0.036(4) 0.047(4) 0.019(3) -0.003(2) 0.004(3) -0.006(3)
C23 0.035(4) 0.050(4) 0.039(4) -0.010(3) 0.003(3) 0.010(3)
C24 0.045(5) 0.059(5) 0.060(6) -0.018(4) 0.022(4) 0.002(4)
C25 0.033(4) 0.051(4) 0.029(3) 0.010(3) 0.007(3) 0.006(3)
C26 0.027(4) 0.058(5) 0.046(5) 0.015(4) 0.006(3) 0.005(3)
C27 0.029(4) 0.100(8) 0.056(6) 0.031(5) 0.010(4) 0.014(5)

loop_
_atom_type_symbol
_atom_type_description
_atom_type_scat_dispersion_real
_atom_type_scat_dispersion_imag
_atom_type_scat_source
C C 0.0033 0.0016 'International Tables Vol C Tables 4.2.6.8 and 6.1.1.4'
H H 0.0000 0.0000 'International Tables Vol C Tables 4.2.6.8 and 6.1.1.4'
F F 0.0171 0.0103 'International Tables Vol C Tables 4.2.6.8 and 6.1.1.4'
N N 0.0061 0.0033 'International Tables Vol C Tables 4.2.6.8 and 6.1.1.4'
P P 0.1023 0.0942 'International Tables Vol C Tables 4.2.6.8 and 6.1.1.4'
Pt Pt -1.7033 8.3905 'International Tables Vol C Tables 4.2.6.8 and 6.1.1.4'

loop_
_geom_angle_atom_site_label_1
_geom_angle_atom_site_label_2
_geom_angle_atom_site_label_3
_geom_angle
C1 Pt1 P1 102.18(18)
N7 Pt1 C1 80.5(2)
N7 Pt1 P1 174.21(15)
N7 Pt1 C17 79.9(2)
C17 Pt1 C1 159.8(3)
C17 Pt1 P1 97.78(18)
C2 C1 Pt1 133.4(5)
C2 C1 C6 115.5(6)
C6 C1 Pt1 111.0(4)
C19 P1 Pt1 121.4(3)
C19 P1 C25 99.9(4)
C22 P1 Pt1 112.1(2)
C22 P1 C19 100.9(4)
C22 P1 C25 105.3(3)
C25 P1 Pt1 115.1(2)
C1 C2 H2 119.6
C3 C2 C1 120.9(7)
C3 C2 H2 119.6
C2 C3 F3 116.9(7)
C2 C3 C4 124.2(7)
F3 C3 C4 118.9(6)
C3 C4 H4 121.4
C5 C4 C3 117.2(6)
C5 C4 H4 121.4
C4 C5 H5 119.8
C4 C5 C6 120.5(7)
C6 C5 H5 119.8
C1 C6 C7 117.1(5)
C5 C6 C1 121.7(6)
C5 C6 C7 121.1(6)
N7 C7 C6 113.5(5)
N7 C7 C8 118.9(6)
C8 C7 C6 127.6(6)
C7 N7 Pt1 117.4(4)
C7 N7 C11 123.4(5)
C11 N7 Pt1 118.5(4)
C7 C8 H8 120.5
C9 C8 C7 119.0(7)
C9 C8 H8 120.5
C8 C9 H9 119.6
C10 C9 C8 120.8(7)
C10 C9 H9 119.6
C9 C10 H10 119.7
C9 C10 C11 120.7(7)
C11 C10 H10 119.7
N7 C11 C10 117.3(6)
N7 C11 C12 112.7(5)
C10 C11 C12 130.0(6)
C13 C12 C11 123.6(6)
C13 C12 C17 121.9(6)
C17 C12 C11 114.4(5)
C12 C13 C18 124.6(7)
C14 C13 C12 118.3(7)
C14 C13 C18 117.1(6)
C13 C14 H14 119.8
C15 C14 C13 120.5(6)
C15 C14 H14 119.8
C14 C15 F15 119.3(7)
C14 C15 C16 122.4(7)
F15 C15 C16 118.3(7)
C15 C16 H16 119.1
C15 C16 C17 121.7(7)
C17 C16 H16 119.1
C12 C17 Pt1 113.7(4)
C16 C17 Pt1 131.0(5)
C16 C17 C12 115.0(6)
C13 C18 H18A 109.5
C13 C18 H18B 109.5
C13 C18 H18C 109.5
H18A C18 H18B 109.5
H18A C18 H18C 109.5
H18B C18 H18C 109.5
P1 C19 H19A 108.3
P1 C19 H19B 108.3
H19A C19 H19B 107.4
C20 C19 P1 115.7(6)
C20 C19 H19A 108.3
C20 C19 H19B 108.3
C19 C20 H20A 109.4
C19 C20 H20B 109.4
C19 C20 C21 111.0(8)
H20A C20 H20B 108.0
C21 C20 H20A 109.4
C21 C20 H20B 109.4
C20 C21 H21A 109.5
C20 C21 H21B 109.5
C20 C21 H21C 109.5
H21A C21 H21B 109.5
H21A C21 H21C 109.5
H21B C21 H21C 109.5
P1 C22 H22A 109.4
P1 C22 H22B 109.4
H22A C22 H22B 108.0
C23 C22 P1 111.3(5)
C23 C22 H22A 109.4
C23 C22 H22B 109.4
C22 C23 H23A 108.7
C22 C23 H23B 108.7
H23A C23 H23B 107.6
C24 C23 C22 114.2(7)
C24 C23 H23A 108.7
C24 C23 H23B 108.7
C23 C24 H24A 109.5
C23 C24 H24B 109.5
C23 C24 H24C 109.5
H24A C24 H24B 109.5
H24A C24 H24C 109.5
H24B C24 H24C 109.5
P1 C25 H25A 109.1
P1 C25 H25B 109.1
H25A C25 H25B 107.8
C26 C25 P1 112.7(5)
C26 C25 H25A 109.1
C26 C25 H25B 109.1
C25 C26 H26A 109.2
C25 C26 H26B 109.2
C25 C26 C27 111.8(7)
H26A C26 H26B 107.9
C27 C26 H26A 109.2
C27 C26 H26B 109.2
C26 C27 H27A 109.5
C26 C27 H27B 109.5
C26 C27 H27C 109.5
H27A C27 H27B 109.5
H27A C27 H27C 109.5
H27B C27 H27C 109.5

loop_
_geom_bond_atom_site_label_1
_geom_bond_atom_site_label_2
_geom_bond_distance
Pt1 C1 2.074(6)
Pt1 P1 2.2298(16)
Pt1 N7 2.027(5)
Pt1 C17 2.050(6)
C1 C2 1.402(9)
C1 C6 1.430(9)
P1 C19 1.857(7)
P1 C22 1.833(7)
P1 C25 1.858(7)
C2 H2 0.9500
C2 C3 1.368(10)
C3 F3 1.373(8)
C3 C4 1.377(11)
C4 H4 0.9500
C4 C5 1.377(10)
C5 H5 0.9500
C5 C6 1.411(9)
C6 C7 1.457(9)
C7 N7 1.351(8)
C7 C8 1.395(9)
N7 C11 1.364(8)
C8 H8 0.9500
C8 C9 1.369(11)
C9 H9 0.9500
C9 C10 1.369(11)
C10 H10 0.9500
C10 C11 1.388(9)
C11 C12 1.488(9)
C12 C13 1.418(9)
C12 C17 1.448(9)
C13 C14 1.378(10)
C13 C18 1.552(11)
C14 H14 0.9500
C14 C15 1.360(11)
F15 C15 1.362(8)
C15 C16 1.369(10)
C16 H16 0.9500
C16 C17 1.405(9)
C18 H18A 0.9800
C18 H18B 0.9800
C18 H18C 0.9800
C19 H19A 0.9900
C19 H19B 0.9900
C19 C20 1.501(11)
C20 H20A 0.9900
C20 H20B 0.9900
C20 C21 1.539(12)
C21 H21A 0.9800
C21 H21B 0.9800
C21 H21C 0.9800
C22 H22A 0.9900
C22 H22B 0.9900
C22 C23 1.536(10)
C23 H23A 0.9900
C23 H23B 0.9900
C23 C24 1.509(10)
C24 H24A 0.9800
C24 H24B 0.9800
C24 H24C 0.9800
C25 H25A 0.9900
C25 H25B 0.9900
C25 C26 1.521(10)
C26 H26A 0.9900
C26 H26B 0.9900
C26 C27 1.524(10)
C27 H27A 0.9800
C27 H27B 0.9800
C27 H27C 0.9800
